data_7236379
loop_
_publ_author_name
'Grant, Trevor M.'
'Gorisse, Therese'
'Dautel, Olivier'
'Wantz, Guillaume'
'Lessard, Beno\^it H.'

_publ_section_title
;
 Multifunctional ternary additive in bulk heterojunction OPV: increased
 device performance and stability
;
_journal_issue 4
_journal_name_full 'Journal of Materials Chemistry A'
_journal_page_first 1581
_journal_paper_doi 10.1039/C6TA08593H
_journal_volume 5
_journal_year 2017
_chemical_formula_sum 'C44 H36 N14 O4 Si'
_chemical_formula_weight 852.96
_chemical_name_common (HxN3)2-SiPc
_chemical_name_systematic 'bis(6-azohexylacrylate) silicon phthalocyanine '
_space_group_crystal_system monoclinic
_space_group_IT_number 14
_space_group_name_Hall '-P 2ybc'
_space_group_name_H-M_alt 'P 1 21/c 1'
_atom_sites_solution_hydrogens geom
_audit_creation_method SHELXL-2014/7
_audit_update_record
;
2016-09-30 deposited with the CCDC.
2016-12-08 downloaded from the CCDC.
;
_cell_angle_alpha 90
_cell_angle_beta 104.085(5)
_cell_angle_gamma 90
_cell_formula_units_Z 2
_cell_length_a 10.4224(8)
_cell_length_b 24.105(2)
_cell_length_c 8.1188(6)
_cell_measurement_reflns_used 7665
_cell_measurement_temperature 200(2)
_cell_measurement_theta_max 28.21
_cell_measurement_theta_min 2.63
_cell_volume 1978.4(3)
_computing_cell_refinement 'APEX II, Bruker (2009)'
_computing_data_collection 'APEX II, Bruker (2009)'
_computing_data_reduction 'XPREP, Bruker (2009)'
_computing_molecular_graphics 'Mercury (Macrae et al., 2008)'
_computing_publication_material 'CIFTAB (Sheldrick, 1997)'
_computing_structure_refinement 'SHELXL-2014/7 (Sheldrick, 2014)'
_computing_structure_solution 'SHELXS-03 (Sheldrick, 2003)'
_diffrn_ambient_temperature 200(2)
_diffrn_measured_fraction_theta_full 1.000
_diffrn_measured_fraction_theta_max 0.996
_diffrn_measurement_device_type 'Bruker APEX-II CCD'
_diffrn_measurement_method '\f and \w scans'
_diffrn_radiation_type MoK\a
_diffrn_radiation_wavelength 0.71073
_diffrn_reflns_av_R_equivalents 0.0511
_diffrn_reflns_av_unetI/netI 0.0317
_diffrn_reflns_Laue_measured_fraction_full 1.000
_diffrn_reflns_Laue_measured_fraction_max 0.996
_diffrn_reflns_limit_h_max 13
_diffrn_reflns_limit_h_min -13
_diffrn_reflns_limit_k_max 31
_diffrn_reflns_limit_k_min -32
_diffrn_reflns_limit_l_max 10
_diffrn_reflns_limit_l_min -10
_diffrn_reflns_number 33632
_diffrn_reflns_point_group_measured_fraction_full 1.000
_diffrn_reflns_point_group_measured_fraction_max 0.996
_diffrn_reflns_theta_full 25.242
_diffrn_reflns_theta_max 28.280
_diffrn_reflns_theta_min 2.015
_exptl_absorpt_coefficient_mu 0.126
_exptl_absorpt_correction_T_max 0.7457
_exptl_absorpt_correction_T_min 0.5801
_exptl_absorpt_correction_type multi-scan
_exptl_absorpt_process_details 'SADABS, Bruker (2003)'
_exptl_crystal_colour blue
_exptl_crystal_density_diffrn 1.432
_exptl_crystal_description 'platelike needle'
_exptl_crystal_F_000 888
_exptl_crystal_size_max 0.958
_exptl_crystal_size_mid 0.194
_exptl_crystal_size_min 0.044
_refine_diff_density_max 0.240
_refine_diff_density_min -0.335
_refine_diff_density_rms 0.048
_refine_ls_extinction_method none
_refine_ls_goodness_of_fit_ref 1.030
_refine_ls_hydrogen_treatment constr
_refine_ls_matrix_type full
_refine_ls_number_parameters 286
_refine_ls_number_reflns 4900
_refine_ls_number_restraints 0
_refine_ls_restrained_S_all 1.030
_refine_ls_R_factor_all 0.0581
_refine_ls_R_factor_gt 0.0420
_refine_ls_shift/su_max 0.001
_refine_ls_shift/su_mean 0.000
_refine_ls_structure_factor_coef Fsqd
_refine_ls_weighting_details 'w=1/[\s^2^(Fo^2^)+(0.0557P)^2^+0.6264P] where P=(Fo^2^+2Fc^2^)/3'
_refine_ls_weighting_scheme calc
_refine_ls_wR_factor_gt 0.1043
_refine_ls_wR_factor_ref 0.1167
_reflns_Friedel_coverage 0.000
_reflns_number_gt 3803
_reflns_number_total 4900
_reflns_threshold_expression 'I > 2\s(I)'
_cod_data_source_file c6ta08593h2.cif
_cod_data_source_block shelx
_cod_original_sg_symbol_H-M 'P 21/c'
_cod_database_code 7236379
_shelx_shelxl_version_number 2014/7
_shelx_space_group_comment
;
The symmetry employed for this shelxl refinement is uniquely defined
by the following loop, which should always be used as a source of
symmetry information in preference to the above space-group names.
They are only intended as comments.
;
_shelx_estimated_absorpt_t_min 0.889
_shelx_estimated_absorpt_t_max 0.994

loop_
_space_group_symop_operation_xyz
'x, y, z'
'-x, y+1/2, -z+1/2'
'-x, -y, -z'
'x, -y-1/2, z-1/2'

loop_
_atom_site_label
_atom_site_type_symbol
_atom_site_fract_x
_atom_site_fract_y
_atom_site_fract_z
_atom_site_U_iso_or_equiv
_atom_site_adp_type
_atom_site_occupancy
_atom_site_site_symmetry_order
_atom_site_calc_flag
_atom_site_refinement_flags_posn
_atom_site_refinement_flags_adp
_atom_site_refinement_flags_occupancy
Si1 Si 0.5000 0.5000 0.5000 0.02310(13) Uani 1 2 d S . P
N1 N 0.52637(11) 0.44664(5) 0.33903(14) 0.0250(2) Uani 1 1 d . . .
N2 N 0.58033(11) 0.55523(5) 0.39087(14) 0.0252(2) Uani 1 1 d . . .
N3 N 0.44061(12) 0.36340(5) 0.44207(15) 0.0303(3) Uani 1 1 d . . .
C4 C 0.49769(14) 0.39060(6) 0.33898(18) 0.0270(3) Uani 1 1 d . . .
C5 C 0.53903(15) 0.36323(6) 0.20269(18) 0.0290(3) Uani 1 1 d . . .
C6 C 0.53116(16) 0.30798(6) 0.1508(2) 0.0346(3) Uani 1 1 d . . .
H6 H 0.4934 0.2804 0.2082 0.042 Uiso 1 1 calc R U .
C7 C 0.58059(18) 0.29494(7) 0.0123(2) 0.0404(4) Uani 1 1 d . . .
H7 H 0.5789 0.2575 -0.0247 0.048 Uiso 1 1 calc R U .
C8 C 0.63297(18) 0.33578(7) -0.0741(2) 0.0414(4) Uani 1 1 d . . .
H8 H 0.6651 0.3255 -0.1698 0.050 Uiso 1 1 calc R U .
C9 C 0.63944(16) 0.39091(7) -0.0241(2) 0.0350(3) Uani 1 1 d . . .
H9 H 0.6743 0.4187 -0.0840 0.042 Uiso 1 1 calc R U .
C10 C 0.59255(14) 0.40372(6) 0.11801(18) 0.0277(3) Uani 1 1 d . . .
C11 C 0.58657(14) 0.45537(6) 0.20680(17) 0.0265(3) Uani 1 1 d . . .
N12 N 0.63814(12) 0.50193(5) 0.16635(15) 0.0276(3) Uani 1 1 d . . .
C13 C 0.63609(14) 0.54778(6) 0.25434(17) 0.0260(3) Uani 1 1 d . . .
C14 C 0.69462(14) 0.59926(6) 0.21602(18) 0.0279(3) Uani 1 1 d . . .
C15 C 0.76109(15) 0.61327(7) 0.09204(19) 0.0331(3) Uani 1 1 d . . .
H15 H 0.7758 0.5869 0.0117 0.040 Uiso 1 1 calc R U .
C16 C 0.80459(16) 0.66771(7) 0.0921(2) 0.0375(4) Uani 1 1 d . . .
H16 H 0.8501 0.6788 0.0094 0.045 Uiso 1 1 calc R U .
C17 C 0.78349(16) 0.70661(7) 0.2099(2) 0.0374(4) Uani 1 1 d . . .
H17 H 0.8155 0.7434 0.2064 0.045 Uiso 1 1 calc R U .
C18 C 0.71680(15) 0.69262(6) 0.3318(2) 0.0333(3) Uani 1 1 d . . .
H18 H 0.7019 0.7190 0.4120 0.040 Uiso 1 1 calc R U .
C19 C 0.67252(14) 0.63825(6) 0.33204(18) 0.0284(3) Uani 1 1 d . . .
C20 C 0.59951(14) 0.61034(6) 0.43753(18) 0.0274(3) Uani 1 1 d . . .
O21 O 0.65315(10) 0.47835(4) 0.62782(12) 0.0275(2) Uani 1 1 d . . .
O22 O 0.76996(11) 0.55542(5) 0.71718(15) 0.0412(3) Uani 1 1 d . . .
C23 C 0.76211(14) 0.50540(6) 0.70492(18) 0.0297(3) Uani 1 1 d . . .
C24 C 0.87686(16) 0.46778(7) 0.7840(2) 0.0413(4) Uani 1 1 d . . .
H24A H 0.8735 0.4601 0.9027 0.050 Uiso 1 1 calc R U .
H24B H 0.9602 0.4880 0.7880 0.050 Uiso 1 1 calc R U .
C25 C 0.88190(17) 0.41269(7) 0.6946(2) 0.0434(4) Uani 1 1 d . . .
H25A H 0.9475 0.3883 0.7694 0.052 Uiso 1 1 calc R U .
H25B H 0.7944 0.3945 0.6757 0.052 Uiso 1 1 calc R U .
C26 C 0.91797(18) 0.41847(7) 0.5259(2) 0.0449(4) Uani 1 1 d . . .
H26A H 1.0049 0.4371 0.5440 0.054 Uiso 1 1 calc R U .
H26B H 0.8515 0.4422 0.4498 0.054 Uiso 1 1 calc R U .
C27 C 0.92448(18) 0.36254(8) 0.4408(2) 0.0470(4) Uani 1 1 d . . .
H27A H 0.9901 0.3387 0.5178 0.056 Uiso 1 1 calc R U .
H27B H 0.8372 0.3441 0.4219 0.056 Uiso 1 1 calc R U .
C28 C 0.96170(19) 0.36760(8) 0.2741(3) 0.0510(5) Uani 1 1 d . . .
H28A H 0.8920 0.3890 0.1948 0.061 Uiso 1 1 calc R U .
H28B H 1.0450 0.3890 0.2921 0.061 Uiso 1 1 calc R U .
N29 N 0.97982(19) 0.31392(8) 0.1933(3) 0.0670(5) Uani 1 1 d . . .
N30 N 0.91038(17) 0.27527(7) 0.2154(2) 0.0540(4) Uani 1 1 d . . .
N31 N 0.8544(2) 0.23643(8) 0.2276(3) 0.0802(6) Uani 1 1 d . . .

loop_
_atom_site_aniso_label
_atom_site_aniso_U_11
_atom_site_aniso_U_22
_atom_site_aniso_U_33
_atom_site_aniso_U_23
_atom_site_aniso_U_13
_atom_site_aniso_U_12
Si1 0.0257(3) 0.0204(3) 0.0248(3) -0.00073(19) 0.0093(2) -0.0017(2)
N1 0.0272(6) 0.0222(6) 0.0273(6) 0.0000(4) 0.0099(5) -0.0016(4)
N2 0.0269(6) 0.0228(6) 0.0271(6) 0.0000(4) 0.0089(5) -0.0015(4)
N3 0.0378(7) 0.0233(6) 0.0329(6) -0.0009(5) 0.0149(5) -0.0029(5)
C4 0.0301(7) 0.0221(7) 0.0293(7) -0.0019(5) 0.0084(6) -0.0010(5)
C5 0.0311(7) 0.0275(7) 0.0284(7) -0.0012(5) 0.0072(6) 0.0011(6)
C6 0.0411(9) 0.0277(8) 0.0345(8) -0.0031(6) 0.0081(7) -0.0002(6)
C7 0.0514(10) 0.0313(8) 0.0376(8) -0.0096(7) 0.0093(7) 0.0054(7)
C8 0.0492(10) 0.0422(9) 0.0359(8) -0.0084(7) 0.0164(7) 0.0065(7)
C9 0.0393(8) 0.0367(8) 0.0317(7) -0.0021(6) 0.0142(7) 0.0028(7)
C10 0.0266(7) 0.0276(7) 0.0291(7) -0.0025(5) 0.0073(6) 0.0008(5)
C11 0.0275(7) 0.0267(7) 0.0266(7) -0.0005(5) 0.0088(5) 0.0008(5)
N12 0.0306(6) 0.0266(6) 0.0280(6) -0.0010(5) 0.0115(5) -0.0018(5)
C13 0.0260(7) 0.0267(7) 0.0268(6) 0.0016(5) 0.0094(5) -0.0002(5)
C14 0.0275(7) 0.0273(7) 0.0296(7) 0.0028(5) 0.0081(6) -0.0016(6)
C15 0.0336(8) 0.0344(8) 0.0342(8) 0.0036(6) 0.0136(6) -0.0020(6)
C16 0.0355(8) 0.0389(9) 0.0407(8) 0.0103(7) 0.0145(7) -0.0047(7)
C17 0.0361(8) 0.0317(8) 0.0435(9) 0.0095(7) 0.0080(7) -0.0074(6)
C18 0.0365(8) 0.0261(7) 0.0377(8) 0.0021(6) 0.0096(7) -0.0040(6)
C19 0.0290(7) 0.0255(7) 0.0318(7) 0.0032(5) 0.0092(6) -0.0011(5)
C20 0.0307(7) 0.0225(7) 0.0300(7) 0.0016(5) 0.0092(6) -0.0018(5)
O21 0.0270(5) 0.0251(5) 0.0305(5) 0.0002(4) 0.0072(4) -0.0018(4)
O22 0.0397(6) 0.0319(6) 0.0486(7) -0.0055(5) 0.0045(5) -0.0070(5)
C23 0.0290(7) 0.0338(8) 0.0273(7) -0.0005(6) 0.0087(6) -0.0036(6)
C24 0.0322(8) 0.0443(10) 0.0436(9) 0.0024(7) 0.0020(7) -0.0005(7)
C25 0.0336(9) 0.0386(9) 0.0563(11) 0.0087(8) 0.0077(8) 0.0072(7)
C26 0.0364(9) 0.0396(9) 0.0597(11) 0.0025(8) 0.0134(8) 0.0025(7)
C27 0.0422(10) 0.0394(10) 0.0632(12) 0.0053(8) 0.0202(9) 0.0054(8)
C28 0.0434(10) 0.0467(11) 0.0668(12) 0.0005(9) 0.0214(9) -0.0042(8)
N29 0.0672(12) 0.0549(11) 0.0946(15) -0.0103(10) 0.0501(11) -0.0049(9)
N30 0.0486(9) 0.0484(10) 0.0704(11) -0.0067(8) 0.0248(9) 0.0058(8)
N31 0.0795(14) 0.0470(11) 0.1246(19) -0.0109(11) 0.0452(14) -0.0059(10)

loop_
_atom_type_symbol
_atom_type_description
_atom_type_scat_dispersion_real
_atom_type_scat_dispersion_imag
_atom_type_scat_source
C C 0.0033 0.0016 'International Tables Vol C Tables 4.2.6.8 and 6.1.1.4'
H H 0.0000 0.0000 'International Tables Vol C Tables 4.2.6.8 and 6.1.1.4'
N N 0.0061 0.0033 'International Tables Vol C Tables 4.2.6.8 and 6.1.1.4'
O O 0.0106 0.0060 'International Tables Vol C Tables 4.2.6.8 and 6.1.1.4'
Si Si 0.0817 0.0704 'International Tables Vol C Tables 4.2.6.8 and 6.1.1.4'

loop_
_geom_angle_atom_site_label_1
_geom_angle_atom_site_label_2
_geom_angle_atom_site_label_3
_geom_angle
_geom_angle_site_symmetry_1
_geom_angle_site_symmetry_3
O21 Si1 O21 180.0 . 3_666
O21 Si1 N1 93.30(5) . 3_666
O21 Si1 N1 86.70(5) 3_666 3_666
O21 Si1 N1 86.70(5) . .
O21 Si1 N1 93.30(5) 3_666 .
N1 Si1 N1 180.00(5) 3_666 .
O21 Si1 N2 87.51(5) . 3_666
O21 Si1 N2 92.49(5) 3_666 3_666
N1 Si1 N2 89.98(5) 3_666 3_666
N1 Si1 N2 90.02(5) . 3_666
O21 Si1 N2 92.49(5) . .
O21 Si1 N2 87.51(5) 3_666 .
N1 Si1 N2 90.02(5) 3_666 .
N1 Si1 N2 89.98(5) . .
N2 Si1 N2 180.0 3_666 .
C4 N1 C11 106.66(11) . .
C4 N1 Si1 126.41(9) . .
C11 N1 Si1 126.78(9) . .
C20 N2 C13 106.47(11) . .
C20 N2 Si1 126.55(9) . .
C13 N2 Si1 126.93(9) . .
C4 N3 C20 120.56(13) . 3_666
N3 C4 N1 128.19(13) . .
N3 C4 C5 121.79(13) . .
N1 C4 C5 110.01(12) . .
C10 C5 C6 121.60(13) . .
C10 C5 C4 106.85(12) . .
C6 C5 C4 131.54(14) . .
C7 C6 C5 117.22(15) . .
C7 C6 H6 121.4 . .
C5 C6 H6 121.4 . .
C6 C7 C8 121.16(15) . .
C6 C7 H7 119.4 . .
C8 C7 H7 119.4 . .
C9 C8 C7 121.76(15) . .
C9 C8 H8 119.1 . .
C7 C8 H8 119.1 . .
C8 C9 C10 116.96(15) . .
C8 C9 H9 121.5 . .
C10 C9 H9 121.5 . .
C5 C10 C9 121.28(14) . .
C5 C10 C11 106.68(12) . .
C9 C10 C11 132.03(14) . .
N12 C11 N1 127.64(12) . .
N12 C11 C10 122.54(12) . .
N1 C11 C10 109.75(12) . .
C13 N12 C11 121.10(12) . .
N12 C13 N2 127.47(12) . .
N12 C13 C14 122.55(12) . .
N2 C13 C14 109.98(12) . .
C19 C14 C15 121.26(13) . .
C19 C14 C13 106.61(12) . .
C15 C14 C13 132.13(14) . .
C16 C15 C14 116.62(14) . .
C16 C15 H15 121.7 . .
C14 C15 H15 121.7 . .
C15 C16 C17 121.97(14) . .
C15 C16 H16 119.0 . .
C17 C16 H16 119.0 . .
C18 C17 C16 121.19(14) . .
C18 C17 H17 119.4 . .
C16 C17 H17 119.4 . .
C17 C18 C19 117.12(15) . .
C17 C18 H18 121.4 . .
C19 C18 H18 121.4 . .
C14 C19 C18 121.82(13) . .
C14 C19 C20 106.59(12) . .
C18 C19 C20 131.58(14) . .
N3 C20 N2 127.95(13) 3_666 .
N3 C20 C19 121.72(13) 3_666 .
N2 C20 C19 110.32(12) . .
C23 O21 Si1 133.03(9) . .
O22 C23 O21 124.13(14) . .
O22 C23 C24 122.08(14) . .
O21 C23 C24 113.75(13) . .
C23 C24 C25 115.85(14) . .
C23 C24 H24A 108.3 . .
C25 C24 H24A 108.3 . .
C23 C24 H24B 108.3 . .
C25 C24 H24B 108.3 . .
H24A C24 H24B 107.4 . .
C26 C25 C24 113.40(15) . .
C26 C25 H25A 108.9 . .
C24 C25 H25A 108.9 . .
C26 C25 H25B 108.9 . .
C24 C25 H25B 108.9 . .
H25A C25 H25B 107.7 . .
C25 C26 C27 112.19(15) . .
C25 C26 H26A 109.2 . .
C27 C26 H26A 109.2 . .
C25 C26 H26B 109.2 . .
C27 C26 H26B 109.2 . .
H26A C26 H26B 107.9 . .
C28 C27 C26 112.78(15) . .
C28 C27 H27A 109.0 . .
C26 C27 H27A 109.0 . .
C28 C27 H27B 109.0 . .
C26 C27 H27B 109.0 . .
H27A C27 H27B 107.8 . .
N29 C28 C27 114.61(16) . .
N29 C28 H28A 108.6 . .
C27 C28 H28A 108.6 . .
N29 C28 H28B 108.6 . .
C27 C28 H28B 108.6 . .
H28A C28 H28B 107.6 . .
N30 N29 C28 117.25(16) . .
N31 N30 N29 172.8(2) . .

loop_
_geom_bond_atom_site_label_1
_geom_bond_atom_site_label_2
_geom_bond_distance
_geom_bond_site_symmetry_2
Si1 O21 1.7581(10) .
Si1 O21 1.7581(10) 3_666
Si1 N1 1.9007(11) 3_666
Si1 N1 1.9007(11) .
Si1 N2 1.9025(11) 3_666
Si1 N2 1.9025(11) .
N1 C4 1.3834(17) .
N1 C11 1.3850(17) .
N2 C20 1.3826(18) .
N2 C13 1.3829(17) .
N3 C4 1.3140(18) .
N3 C20 1.3152(18) 3_666
C4 C5 1.4413(19) .
C5 C10 1.387(2) .
C5 C6 1.393(2) .
C6 C7 1.382(2) .
C6 H6 0.9500 .
C7 C8 1.395(2) .
C7 H7 0.9500 .
C8 C9 1.387(2) .
C8 H8 0.9500 .
C9 C10 1.392(2) .
C9 H9 0.9500 .
C10 C11 1.4475(19) .
C11 N12 1.3199(18) .
N12 C13 1.3190(18) .
C13 C14 1.4496(19) .
C14 C19 1.389(2) .
C14 C15 1.3951(19) .
C15 C16 1.388(2) .
C15 H15 0.9500 .
C16 C17 1.395(2) .
C16 H16 0.9500 .
C17 C18 1.382(2) .
C17 H17 0.9500 .
C18 C19 1.390(2) .
C18 H18 0.9500 .
C19 C20 1.4430(19) .
C20 N3 1.3152(18) 3_666
O21 C23 1.3270(17) .
O22 C23 1.2110(18) .
C23 C24 1.514(2) .
C24 C25 1.521(2) .
C24 H24A 0.9900 .
C24 H24B 0.9900 .
C25 C26 1.512(3) .
C25 H25A 0.9900 .
C25 H25B 0.9900 .
C26 C27 1.524(3) .
C26 H26A 0.9900 .
C26 H26B 0.9900 .
C27 C28 1.501(3) .
C27 H27A 0.9900 .
C27 H27B 0.9900 .
C28 N29 1.483(3) .
C28 H28A 0.9900 .
C28 H28B 0.9900 .
N29 N30 1.219(2) .
N30 N31 1.120(2) .

loop_
_geom_hbond_atom_site_label_D
_geom_hbond_atom_site_label_H
_geom_hbond_atom_site_label_A
_geom_hbond_distance_DH
_geom_hbond_distance_HA
_geom_hbond_distance_DA
_geom_hbond_angle_DHA
_geom_hbond_site_symmetry_A
C28 H28B O22 0.99 2.36 3.343(2) 169.7 3_766
C28 H28B O22 0.99 2.36 3.343(2) 169.7 3_766

loop_
_geom_torsion_atom_site_label_1
_geom_torsion_atom_site_label_2
_geom_torsion_atom_site_label_3
_geom_torsion_atom_site_label_4
_geom_torsion
_geom_torsion_site_symmetry_1
_geom_torsion_site_symmetry_4
C20 N3 C4 N1 1.3(2) 3_666 .
C20 N3 C4 C5 -178.08(14) 3_666 .
C11 N1 C4 N3 179.87(14) . .
Si1 N1 C4 N3 4.1(2) . .
C11 N1 C4 C5 -0.70(16) . .
Si1 N1 C4 C5 -176.47(10) . .
N3 C4 C5 C10 178.91(14) . .
N1 C4 C5 C10 -0.57(16) . .
N3 C4 C5 C6 -0.2(3) . .
N1 C4 C5 C6 -179.71(16) . .
C10 C5 C6 C7 0.8(2) . .
C4 C5 C6 C7 179.86(16) . .
C5 C6 C7 C8 -1.6(2) . .
C6 C7 C8 C9 0.8(3) . .
C7 C8 C9 C10 0.7(3) . .
C6 C5 C10 C9 0.7(2) . .
C4 C5 C10 C9 -178.51(14) . .
C6 C5 C10 C11 -179.22(14) . .
C4 C5 C10 C11 1.54(16) . .
C8 C9 C10 C5 -1.5(2) . .
C8 C9 C10 C11 178.45(16) . .
C4 N1 C11 N12 -175.32(14) . .
Si1 N1 C11 N12 0.4(2) . .
C4 N1 C11 C10 1.67(16) . .
Si1 N1 C11 C10 177.42(9) . .
C5 C10 C11 N12 175.14(13) . .
C9 C10 C11 N12 -4.8(3) . .
C5 C10 C11 N1 -2.04(16) . .
C9 C10 C11 N1 178.02(15) . .
N1 C11 N12 C13 -0.4(2) . .
C10 C11 N12 C13 -177.06(13) . .
C11 N12 C13 N2 -2.0(2) . .
C11 N12 C13 C14 178.46(13) . .
C20 N2 C13 N12 -178.29(14) . .
Si1 N2 C13 N12 4.3(2) . .
C20 N2 C13 C14 1.27(15) . .
Si1 N2 C13 C14 -176.17(9) . .
N12 C13 C14 C19 179.31(13) . .
N2 C13 C14 C19 -0.28(16) . .
N12 C13 C14 C15 -0.1(3) . .
N2 C13 C14 C15 -179.66(15) . .
C19 C14 C15 C16 0.6(2) . .
C13 C14 C15 C16 179.88(15) . .
C14 C15 C16 C17 0.1(2) . .
C15 C16 C17 C18 -0.6(3) . .
C16 C17 C18 C19 0.3(2) . .
C15 C14 C19 C18 -0.9(2) . .
C13 C14 C19 C18 179.66(14) . .
C15 C14 C19 C20 178.67(14) . .
C13 C14 C19 C20 -0.79(16) . .
C17 C18 C19 C14 0.4(2) . .
C17 C18 C19 C20 -179.00(15) . .
C13 N2 C20 N3 177.74(14) . 3_666
Si1 N2 C20 N3 -4.8(2) . 3_666
C13 N2 C20 C19 -1.78(16) . .
Si1 N2 C20 C19 175.67(9) . .
C14 C19 C20 N3 -177.93(14) . 3_666
C18 C19 C20 N3 1.6(3) . 3_666
C14 C19 C20 N2 1.63(17) . .
C18 C19 C20 N2 -178.89(15) . .
N1 Si1 O21 C23 -52.35(12) 3_666 .
N1 Si1 O21 C23 127.65(12) . .
N2 Si1 O21 C23 -142.19(12) 3_666 .
N2 Si1 O21 C23 37.81(12) . .
Si1 O21 C23 O22 9.7(2) . .
Si1 O21 C23 C24 -172.61(10) . .
O22 C23 C24 C25 -151.12(16) . .
O21 C23 C24 C25 31.13(19) . .
C23 C24 C25 C26 71.08(19) . .
C24 C25 C26 C27 179.05(15) . .
C25 C26 C27 C28 -179.35(16) . .
C26 C27 C28 N29 175.29(17) . .
C27 C28 N29 N30 33.0(3) . .
